data_4300675
_journal_name_full 'Inorganic Chemistry'
_journal_paper_doi 10.1021/ic0517927
_journal_year 2006
_chemical_formula_sum 'C36 H28 Cl2 O2 P2 Ti'
_chemical_formula_weight 673.32
_space_group_IT_number 19
_symmetry_cell_setting orthorhombic
_symmetry_space_group_name_Hall 'P 2ac 2ab'
_symmetry_space_group_name_H-M 'P 21 21 21'
_cell_angle_alpha 90.00
_cell_angle_beta 90.00
_cell_angle_gamma 90.00
_cell_formula_units_Z 4
_cell_length_a 10.802(4)
_cell_length_b 14.284(4)
_cell_length_c 20.904(5)
_cell_measurement_temperature 293(2)
_cell_volume 3225.3(17)
_diffrn_ambient_temperature 293(2)
_exptl_crystal_density_diffrn 1.387
_cod_depositor_comments
;
The following automatic conversions were performed:
'_symmetry_cell_setting' value 'Orthorhombic' changed to 'orthorhombic'
according to '/home/saulius/struct/CIF-dictionaries/cif_core.dic'
dictionary named 'cif_core.dic' version 2.4.1 from 2010-06-29.

Automatic conversion script
Id: cif_fix_enum 1527 2010-12-29 10:47:43Z saulius 
;
_cod_database_code 4300675

loop_
_symmetry_equiv_pos_as_xyz
'x, y, z'
'-x+1/2, -y, z+1/2'
'-x, y+1/2, -z+1/2'
'x+1/2, -y+1/2, -z'

loop_
_atom_site_label
_atom_site_type_symbol
_atom_site_fract_x
_atom_site_fract_y
_atom_site_fract_z
_atom_site_U_iso_or_equiv
_atom_site_adp_type
_atom_site_occupancy
_atom_site_symmetry_multiplicity
_atom_site_calc_flag
_atom_site_refinement_flags
_atom_site_disorder_assembly
_atom_site_disorder_group
Ti Ti 0.38208(8) 0.45040(6) 0.34847(4) 0.0412(2) Uani 1 1 d . . .
Cl1 Cl 0.23167(12) 0.50950(10) 0.41657(6) 0.0587(3) Uani 1 1 d . . .
Cl2 Cl 0.24665(17) 0.41630(12) 0.26873(8) 0.0717(4) Uani 1 1 d . . .
P1 P 0.41401(11) 0.62507(8) 0.30867(5) 0.0423(3) Uani 1 1 d . . .
O1 O 0.5259(3) 0.4474(2) 0.29881(16) 0.0484(7) Uani 1 1 d . . .
P2 P 0.55177(11) 0.47967(8) 0.44312(5) 0.0417(3) Uani 1 1 d . . .
O2 O 0.4050(3) 0.3355(2) 0.38638(16) 0.0479(7) Uani 1 1 d . . .
C1 C 0.5946(5) 0.5111(4) 0.2675(2) 0.0462(10) Uani 1 1 d . . .
C2 C 0.7052(5) 0.4848(5) 0.2384(3) 0.0593(13) Uani 1 1 d . . .
H2A H 0.7328 0.4232 0.2407 0.071 Uiso 1 1 calc R . .
C3 C 0.7733(6) 0.5513(6) 0.2059(3) 0.0687(15) Uani 1 1 d . . .
H3A H 0.8471 0.5338 0.1864 0.082 Uiso 1 1 calc R . .
C4 C 0.7343(6) 0.6441(5) 0.2018(3) 0.0669(15) Uani 1 1 d . . .
H4A H 0.7807 0.6877 0.1791 0.080 Uiso 1 1 calc R . .
C5 C 0.6269(6) 0.6706(4) 0.2316(3) 0.0586(13) Uani 1 1 d . . .
H5A H 0.6016 0.7327 0.2296 0.070 Uiso 1 1 calc R . .
C6 C 0.5540(5) 0.6050(3) 0.2654(2) 0.0466(10) Uani 1 1 d . . .
C7 C 0.3227(3) 0.6572(4) 0.18417(15) 0.0675(16) Uani 1 1 d G . .
H7A H 0.4010 0.6411 0.1694 0.081 Uiso 1 1 calc R . .
C8 C 0.2287(4) 0.6776(4) 0.14094(12) 0.0791(19) Uani 1 1 d G . .
H8A H 0.2441 0.6751 0.0972 0.095 Uiso 1 1 calc R . .
C9 C 0.1116(3) 0.7016(4) 0.16308(18) 0.0727(17) Uani 1 1 d G . .
H9A H 0.0487 0.7153 0.1342 0.087 Uiso 1 1 calc R . .
C10 C 0.0885(3) 0.7054(3) 0.22844(19) 0.0729(17) Uani 1 1 d G . .
H10A H 0.0102 0.7215 0.2433 0.088 Uiso 1 1 calc R . .
C11 C 0.1825(3) 0.6850(3) 0.27167(13) 0.0576(13) Uani 1 1 d G . .
H11A H 0.1671 0.6876 0.3154 0.069 Uiso 1 1 calc R . .
C12 C 0.2996(3) 0.6610(3) 0.24954(14) 0.0447(10) Uani 1 1 d G . .
C13 C 0.4797(5) 0.8113(3) 0.33741(15) 0.0719(17) Uani 1 1 d G . .
H13A H 0.4912 0.8197 0.2937 0.086 Uiso 1 1 calc R . .
C14 C 0.5058(6) 0.8839(2) 0.3796(2) 0.094(3) Uani 1 1 d G . .
H14A H 0.5348 0.9409 0.3641 0.113 Uiso 1 1 calc R . .
C15 C 0.4886(6) 0.8713(3) 0.4449(2) 0.090(2) Uani 1 1 d G . .
H15A H 0.5061 0.9199 0.4732 0.108 Uiso 1 1 calc R . .
C16 C 0.4453(6) 0.7862(3) 0.46808(13) 0.080(2) Uani 1 1 d G . .
H16A H 0.4338 0.7778 0.5118 0.096 Uiso 1 1 calc R . .
C17 C 0.4192(4) 0.7136(2) 0.42589(16) 0.0617(14) Uani 1 1 d G . .
H17A H 0.3903 0.6566 0.4414 0.074 Uiso 1 1 calc R . .
C18 C 0.4364(4) 0.7262(2) 0.36055(14) 0.0485(10) Uani 1 1 d G . .
C21 C 0.4774(4) 0.2984(3) 0.4335(2) 0.0423(9) Uani 1 1 d . . .
C22 C 0.4706(5) 0.2034(4) 0.4474(3) 0.0498(10) Uani 1 1 d . . .
H22A H 0.4171 0.1645 0.4248 0.060 Uiso 1 1 calc R . .
C23 C 0.5452(6) 0.1677(4) 0.4957(3) 0.0568(12) Uani 1 1 d . . .
H23A H 0.5419 0.1042 0.5053 0.068 Uiso 1 1 calc R . .
C24 C 0.6239(6) 0.2252(4) 0.5296(3) 0.0592(13) Uani 1 1 d . . .
H24A H 0.6728 0.2001 0.5620 0.071 Uiso 1 1 calc R . .
C25 C 0.6308(5) 0.3202(4) 0.5158(2) 0.0525(11) Uani 1 1 d . . .
H25A H 0.6838 0.3590 0.5387 0.063 Uiso 1 1 calc R . .
C26 C 0.5556(4) 0.3572(3) 0.4661(2) 0.0432(9) Uani 1 1 d . . .
C27 C 0.7927(3) 0.4388(2) 0.4010(2) 0.0634(14) Uani 1 1 d G . .
H27A H 0.7753 0.3768 0.4113 0.076 Uiso 1 1 calc R . .
C28 C 0.9053(3) 0.4620(3) 0.3731(2) 0.083(2) Uani 1 1 d G . .
H28A H 0.9634 0.4156 0.3646 0.099 Uiso 1 1 calc R . .
C29 C 0.9312(3) 0.5547(4) 0.3578(2) 0.085(2) Uani 1 1 d G . .
H29A H 1.0066 0.5702 0.3391 0.102 Uiso 1 1 calc R . .
C30 C 0.8445(4) 0.6241(3) 0.3704(2) 0.076(2) Uani 1 1 d G . .
H30A H 0.8618 0.6861 0.3601 0.092 Uiso 1 1 calc R . .
C31 C 0.7318(3) 0.6009(2) 0.39830(19) 0.0600(13) Uani 1 1 d G . .
H31A H 0.6737 0.6474 0.4067 0.072 Uiso 1 1 calc R . .
C32 C 0.7059(3) 0.5083(2) 0.41361(16) 0.0476(10) Uani 1 1 d G . .
C33 C 0.6294(3) 0.5926(3) 0.54679(18) 0.0680(15) Uani 1 1 d G . .
H33A H 0.7035 0.6014 0.5249 0.082 Uiso 1 1 calc R . .
C34 C 0.6121(4) 0.6336(3) 0.60644(19) 0.084(2) Uani 1 1 d G . .
H34A H 0.6747 0.6697 0.6245 0.100 Uiso 1 1 calc R . .
C35 C 0.5014(5) 0.6206(4) 0.63910(16) 0.083(2) Uani 1 1 d G . .
H35A H 0.4898 0.6480 0.6790 0.099 Uiso 1 1 calc R . .
C36 C 0.4079(4) 0.5666(4) 0.61209(18) 0.084(2) Uani 1 1 d G . .
H36A H 0.3338 0.5579 0.6339 0.100 Uiso 1 1 calc R . .
C37 C 0.4252(3) 0.5256(3) 0.55244(17) 0.0712(16) Uani 1 1 d G . .
H37A H 0.3627 0.4895 0.5344 0.085 Uiso 1 1 calc R . .
C38 C 0.5360(3) 0.5387(3) 0.51978(13) 0.0494(10) Uani 1 1 d G . .

loop_
_atom_site_aniso_label
_atom_site_aniso_U_11
_atom_site_aniso_U_22
_atom_site_aniso_U_33
_atom_site_aniso_U_23
_atom_site_aniso_U_13
_atom_site_aniso_U_12
Ti 0.0450(4) 0.0383(4) 0.0403(4) 0.0033(3) -0.0042(3) -0.0008(3)
Cl1 0.0493(6) 0.0631(7) 0.0638(7) 0.0052(6) 0.0122(5) 0.0020(5)
Cl2 0.0784(10) 0.0707(8) 0.0661(8) -0.0028(6) -0.0322(7) -0.0001(7)
P1 0.0468(6) 0.0407(5) 0.0393(5) 0.0050(4) 0.0038(4) 0.0036(4)
O1 0.0581(19) 0.0400(15) 0.0472(15) -0.0026(14) 0.0030(15) 0.0033(15)
P2 0.0435(5) 0.0418(5) 0.0398(5) 0.0018(4) -0.0022(4) -0.0026(4)
O2 0.0524(18) 0.0411(16) 0.0501(16) 0.0030(13) -0.0124(14) -0.0044(14)
C1 0.051(2) 0.048(2) 0.0400(19) -0.0002(18) 0.0029(19) 0.003(2)
C2 0.052(3) 0.063(3) 0.063(3) 0.000(3) 0.014(2) 0.011(2)
C3 0.054(3) 0.087(4) 0.066(3) -0.006(3) 0.014(3) 0.002(3)
C4 0.061(3) 0.079(4) 0.061(3) 0.009(3) 0.014(3) -0.005(3)
C5 0.059(3) 0.052(3) 0.065(3) 0.013(2) 0.012(3) 0.003(2)
C6 0.051(2) 0.047(2) 0.0417(19) 0.0060(18) 0.004(2) 0.001(2)
C7 0.064(3) 0.092(5) 0.046(3) 0.012(3) -0.001(2) 0.009(3)
C8 0.078(4) 0.106(6) 0.053(3) 0.017(3) -0.010(3) 0.001(4)
C9 0.063(3) 0.083(4) 0.072(4) 0.009(3) -0.022(3) -0.002(3)
C10 0.051(3) 0.094(5) 0.073(4) -0.004(4) -0.009(3) 0.007(3)
C11 0.055(3) 0.062(3) 0.056(3) -0.001(2) -0.001(2) 0.001(2)
C12 0.047(2) 0.044(2) 0.043(2) 0.0036(18) 0.0025(18) 0.0026(19)
C13 0.097(5) 0.053(3) 0.066(3) -0.001(3) 0.000(3) -0.010(3)
C14 0.126(7) 0.067(4) 0.090(5) -0.017(4) 0.007(5) -0.031(5)
C15 0.113(6) 0.068(4) 0.089(5) -0.022(4) -0.028(5) 0.002(4)
C16 0.118(6) 0.072(4) 0.050(3) -0.016(3) -0.003(4) 0.013(4)
C17 0.083(4) 0.049(3) 0.052(3) 0.001(2) 0.007(3) 0.012(3)
C18 0.057(3) 0.041(2) 0.047(2) 0.0008(19) 0.002(2) 0.010(2)
C21 0.046(2) 0.040(2) 0.041(2) 0.0064(18) 0.0024(18) 0.0021(18)
C22 0.052(2) 0.041(2) 0.056(2) 0.008(2) 0.003(2) 0.001(2)
C23 0.065(3) 0.049(3) 0.057(3) 0.013(2) 0.004(3) 0.005(2)
C24 0.061(3) 0.064(3) 0.053(3) 0.018(2) -0.001(2) 0.010(3)
C25 0.050(3) 0.058(3) 0.049(2) 0.008(2) -0.006(2) 0.005(2)
C26 0.041(2) 0.046(2) 0.0426(19) 0.0040(18) 0.0004(18) 0.0000(19)
C27 0.052(3) 0.074(4) 0.065(3) 0.016(3) 0.005(2) -0.002(3)
C28 0.043(3) 0.117(6) 0.087(4) 0.033(4) 0.008(3) 0.009(3)
C29 0.048(3) 0.125(6) 0.082(4) 0.041(5) 0.000(3) -0.017(4)
C30 0.073(4) 0.088(5) 0.068(3) 0.021(3) -0.010(3) -0.038(4)
C31 0.066(3) 0.057(3) 0.057(3) 0.010(2) -0.007(3) -0.015(3)
C32 0.046(2) 0.052(3) 0.045(2) 0.007(2) -0.0045(18) -0.004(2)
C33 0.075(4) 0.073(4) 0.056(3) -0.006(3) -0.007(3) -0.015(3)
C34 0.114(6) 0.075(4) 0.062(3) -0.019(3) -0.017(4) -0.003(5)
C35 0.116(6) 0.081(5) 0.052(3) -0.016(3) -0.008(3) 0.020(4)
C36 0.094(5) 0.110(6) 0.047(3) -0.012(3) 0.015(3) -0.001(5)
C37 0.074(4) 0.088(4) 0.052(3) -0.008(3) 0.009(3) -0.007(3)
C38 0.056(3) 0.050(3) 0.042(2) 0.0024(19) -0.006(2) -0.004(2)

loop_
_geom_bond_atom_site_label_1
_geom_bond_atom_site_label_2
_geom_bond_distance
_geom_bond_site_symmetry_2
_geom_bond_publ_flag
Ti O2 1.839(4) . ?
Ti O1 1.869(4) . ?
Ti Cl2 2.2707(16) . ?
Ti Cl1 2.3192(16) . ?
Ti P1 2.6527(16) . ?
Ti P2 2.7293(15) . ?
P1 C6 1.786(5) . ?
P1 C12 1.822(3) . ?
P1 C18 1.822(3) . ?
O1 C1 1.345(6) . ?
P2 C26 1.815(5) . ?
P2 C38 1.819(3) . ?
P2 C32 1.822(3) . ?
O2 C21 1.365(6) . ?
C1 C2 1.392(7) . ?
C1 C6 1.412(7) . ?
C2 C3 1.379(10) . ?
C3 C4 1.394(11) . ?
C4 C5 1.370(9) . ?
C5 C6 1.412(7) . ?
C7 C8 1.3900 . ?
C7 C12 1.3900 . ?
C8 C9 1.3900 . ?
C9 C10 1.3900 . ?
C10 C11 1.3900 . ?
C11 C12 1.3900 . ?
C13 C14 1.3900 . ?
C13 C18 1.3900 . ?
C14 C15 1.3900 . ?
C15 C16 1.3900 . ?
C16 C17 1.3900 . ?
C17 C18 1.3900 . ?
C21 C26 1.373(7) . ?
C21 C22 1.389(7) . ?
C22 C23 1.388(8) . ?
C23 C24 1.379(9) . ?
C24 C25 1.390(8) . ?
C25 C26 1.420(7) . ?
C27 C28 1.3900 . ?
C27 C32 1.3900 . ?
C28 C29 1.3900 . ?
C29 C30 1.3900 . ?
C30 C31 1.3900 . ?
C31 C32 1.3900 . ?
C33 C34 1.3900 . ?
C33 C38 1.3900 . ?
C34 C35 1.3900 . ?
C35 C36 1.3900 . ?
C36 C37 1.3900 . ?
C37 C38 1.3900 . ?
